data_1547658
loop_
_publ_author_name
'Wang, Ya'
'Shi, Chao'
'Han, Xiang-Bin'

_publ_section_title
;
 Mixed Bromine--Chlorine Induced Great Dielectric and Second-Order
 Nonlinear Optical Properties Changes in Phase Transitions Compounds
 [H2mdap][BiBr5(1-x)Cl5x] (x = 0.00--1.00)
;
_journal_issue 41
_journal_name_full 'The Journal of Physical Chemistry C'
_journal_page_first 23039
_journal_paper_doi 10.1021/acs.jpcc.7b05126
_journal_volume 121
_journal_year 2017
_chemical_formula_sum 'C4 H14 Bi Br5 N2'
_chemical_formula_weight 698.65
_space_group_crystal_system orthorhombic
_space_group_IT_number 62
_space_group_name_Hall '-P 2ac 2n'
_space_group_name_H-M_alt 'P n m a'
_symmetry_space_group_name_Hall '-P 2ac 2n'
_symmetry_space_group_name_H-M 'P n m a'
_atom_sites_solution_hydrogens mixed
_audit_creation_method SHELXL-2014/7
_cell_angle_alpha 90
_cell_angle_beta 90
_cell_angle_gamma 90
_cell_formula_units_Z 4
_cell_length_a 17.899(14)
_cell_length_b 7.930(6)
_cell_length_c 10.381(8)
_cell_measurement_reflns_used 1814
_cell_measurement_temperature 293(2)
_cell_measurement_theta_max 27.500
_cell_measurement_theta_min 3.005
_cell_volume 1473(2)
_computing_structure_refinement 'SHELXL-2014/7 (Sheldrick, 2014)'
_diffrn_ambient_temperature 293(2)
_diffrn_measured_fraction_theta_full 0.999
_diffrn_measured_fraction_theta_max 0.996
_diffrn_measurement_device_type 'Rigaku, SCXmini'
_diffrn_measurement_method '\w scans'
_diffrn_radiation_type MoK\a
_diffrn_radiation_wavelength 0.71073
_diffrn_reflns_av_R_equivalents 0.1022
_diffrn_reflns_av_unetI/netI 0.0491
_diffrn_reflns_Laue_measured_fraction_full 0.999
_diffrn_reflns_Laue_measured_fraction_max 0.996
_diffrn_reflns_limit_h_max 23
_diffrn_reflns_limit_h_min -23
_diffrn_reflns_limit_k_max 10
_diffrn_reflns_limit_k_min -10
_diffrn_reflns_limit_l_max 13
_diffrn_reflns_limit_l_min -13
_diffrn_reflns_number 15378
_diffrn_reflns_point_group_measured_fraction_full 0.999
_diffrn_reflns_point_group_measured_fraction_max 0.996
_diffrn_reflns_theta_full 25.242
_diffrn_reflns_theta_max 27.500
_diffrn_reflns_theta_min 3.005
_exptl_absorpt_coefficient_mu 25.480
_exptl_absorpt_correction_T_max 0.0001
_exptl_absorpt_correction_T_min 0
_exptl_absorpt_correction_type multi-scan
_exptl_crystal_colour pale-yellow
_exptl_crystal_density_diffrn 3.148
_exptl_crystal_density_method 'not measured'
_exptl_crystal_description block
_exptl_crystal_F_000 1240.0
_exptl_crystal_size_max 0.34
_exptl_crystal_size_mid 0.3
_exptl_crystal_size_min 0.28
_refine_diff_density_max 0.962
_refine_diff_density_min -1.180
_refine_diff_density_rms 0.211
_refine_ls_extinction_coef 0.0069(4)
_refine_ls_extinction_expression Fc^*^=kFc[1+0.001xFc^2^\l^3^/sin(2\q)]^-1/4^
_refine_ls_extinction_method 'SHELXL-2014/7 (Sheldrick 2014'
_refine_ls_goodness_of_fit_ref 1.176
_refine_ls_hydrogen_treatment constr
_refine_ls_matrix_type full
_refine_ls_number_parameters 78
_refine_ls_number_reflns 1807
_refine_ls_number_restraints 120
_refine_ls_restrained_S_all 1.156
_refine_ls_R_factor_all 0.0669
_refine_ls_R_factor_gt 0.0545
_refine_ls_shift/su_max 0.001
_refine_ls_shift/su_mean 0.000
_refine_ls_structure_factor_coef Fsqd
_refine_ls_weighting_details 'w=1/[\s^2^(Fo^2^)+(0.0461P)^2^+3.9348P] where P=(Fo^2^+2Fc^2^)/3'
_refine_ls_weighting_scheme calc
_refine_ls_wR_factor_gt 0.1148
_refine_ls_wR_factor_ref 0.1200
_reflns_Friedel_coverage 0.000
_reflns_number_gt 1563
_reflns_number_total 1814
_reflns_threshold_expression 'I > 2\s(I)'
_cod_data_source_file jp7b05126_si_002.cif
_cod_data_source_block 0.00_343K
_cod_depositor_comments 'Adding full bibliography for 1547653--1547662.cif.'
_cod_original_formula_sum 'C4 H14 Bi Br5 N2 '
_cod_database_code 1547658
_publcif_datablock.id {042bf452-453d-4cba-9d65-ffaeac4625cf}

_shelx_shelxl_version_number 2014/7
_shelx_space_group_comment
;
The symmetry employed for this shelxl refinement is uniquely defined
by the following loop, which should always be used as a source of
symmetry information in preference to the above space-group names.
They are only intended as comments.
;

loop_
_space_group_symop_operation_xyz
'x, y, z'
'-x+1/2, -y, z+1/2'
'x+1/2, -y+1/2, -z+1/2'
'-x, y+1/2, -z'
'-x, -y, -z'
'x-1/2, y, -z-1/2'
'-x-1/2, y-1/2, z-1/2'
'x, -y-1/2, z'

loop_
_atom_site_label
_atom_site_type_symbol
_atom_site_fract_x
_atom_site_fract_y
_atom_site_fract_z
_atom_site_U_iso_or_equiv
_atom_site_adp_type
_atom_site_occupancy
_atom_site_site_symmetry_order
_atom_site_calc_flag
_atom_site_refinement_flags_posn
_atom_site_refinement_flags_adp
_atom_site_refinement_flags_occupancy
Bi1 Bi 0.56923(3) 0.7500 0.32275(4) 0.0437(2) Uani 1 2 d S TU P
Br1 Br 0.43995(11) 0.7500 0.16086(18) 0.0825(6) Uani 1 2 d S TU P
Br2 Br 0.62402(9) 1.00544(16) 0.17056(12) 0.0774(4) Uani 1 1 d . U .
Br3 Br 0.70408(10) 0.7500 0.46311(19) 0.0772(6) Uani 1 2 d S TU P
Br4 Br 0.5000 1.0000 0.5000 0.1217(10) Uani 1 2 d S U P
C4 C 0.8093(13) 0.7500 1.060(2) 0.117(8) Uani 1 2 d DS TU P
H4A H 0.8582 0.7953 1.0764 0.175 Uiso 0.5 1 calc R U P
H4B H 0.7725 0.8181 1.1028 0.175 Uiso 0.5 1 calc R U P
H4C H 0.8067 0.6366 1.0922 0.175 Uiso 0.5 1 calc R U P
N2 N 0.7948(12) 0.7500 0.920(2) 0.155(9) Uani 1 2 d DS TU P
H2A H 0.8004 0.6434 0.8920 0.185 Uiso 0.5 1 d R U P
H2B H 0.8316 0.8115 0.8840 0.185 Uiso 0.5 1 d R U P
N1 N 0.5390(12) 0.7500 0.880(3) 0.184(12) Uani 1 2 d DS TU P
H1A H 0.4978 0.7043 0.8475 0.276 Uiso 0.5 1 calc R U P
H1B H 0.5538 0.6902 0.9484 0.276 Uiso 0.5 1 calc R U P
H1C H 0.5295 0.8555 0.9047 0.276 Uiso 0.5 1 calc R U P
C1 C 0.5986(12) 0.7500 0.782(2) 0.136(9) Uani 1 2 d DS TU P
H1D H 0.6082 0.8637 0.7551 0.163 Uiso 0.5 1 d R U P
H1E H 0.5826 0.6871 0.7081 0.163 Uiso 0.5 1 d R U P
C2 C 0.6703(15) 0.672(4) 0.835(4) 0.134(10) Uani 0.5 1 d D U P
H2C H 0.6926 0.6004 0.7714 0.160 Uiso 0.5 1 d R U P
H2D H 0.6595 0.6057 0.9099 0.160 Uiso 0.5 1 d R U P
C3 C 0.7219(14) 0.816(4) 0.875(4) 0.144(11) Uani 0.5 1 d D U P
H3A H 0.7312 0.8832 0.7997 0.173 Uiso 0.5 1 d R U P
H3B H 0.6991 0.8863 0.9386 0.173 Uiso 0.5 1 d R U P

loop_
_atom_site_aniso_label
_atom_site_aniso_U_11
_atom_site_aniso_U_22
_atom_site_aniso_U_33
_atom_site_aniso_U_23
_atom_site_aniso_U_13
_atom_site_aniso_U_12
Bi1 0.0520(4) 0.0432(3) 0.0359(3) 0.000 0.0107(2) 0.000
Br1 0.0721(13) 0.1106(17) 0.0649(11) 0.000 -0.0254(9) 0.000
Br2 0.0991(11) 0.0583(8) 0.0748(8) 0.0229(6) 0.0190(7) -0.0108(7)
Br3 0.0522(10) 0.0931(13) 0.0863(13) 0.000 -0.0142(9) 0.000
Br4 0.1092(19) 0.143(2) 0.1134(17) -0.0809(16) -0.0132(14) 0.0608(16)
C4 0.085(16) 0.14(2) 0.126(14) 0.000 0.022(13) 0.000
N2 0.088(12) 0.23(2) 0.145(14) 0.000 -0.002(13) 0.000
N1 0.080(14) 0.25(3) 0.22(3) 0.000 0.047(16) 0.000
C1 0.072(12) 0.19(2) 0.15(2) 0.000 0.008(11) 0.000
C2 0.080(11) 0.16(3) 0.16(2) 0.003(18) 0.010(14) 0.008(11)
C3 0.077(14) 0.19(3) 0.16(2) 0.00(2) -0.002(15) -0.010(12)

loop_
_atom_type_symbol
_atom_type_description
_atom_type_scat_dispersion_real
_atom_type_scat_dispersion_imag
_atom_type_scat_source
C C 0.0033 0.0016 'International Tables Vol C Tables 4.2.6.8 and 6.1.1.4'
H H 0.0000 0.0000 'International Tables Vol C Tables 4.2.6.8 and 6.1.1.4'
Bi Bi -4.1077 10.2566 'International Tables Vol C Tables 4.2.6.8 and 6.1.1.4'
Br Br -0.2901 2.4595 'International Tables Vol C Tables 4.2.6.8 and 6.1.1.4'
N N 0.0061 0.0033 'International Tables Vol C Tables 4.2.6.8 and 6.1.1.4'

loop_
_geom_angle_atom_site_label_1
_geom_angle_atom_site_label_2
_geom_angle_atom_site_label_3
_geom_angle
_geom_angle_site_symmetry_1
_geom_angle_site_symmetry_3
Br2 Bi1 Br2 94.90(8) 8_575 .
Br2 Bi1 Br3 89.52(6) 8_575 .
Br2 Bi1 Br3 89.52(6) . .
Br2 Bi1 Br1 87.19(6) 8_575 .
Br2 Bi1 Br1 87.19(6) . .
Br3 Bi1 Br1 175.13(6) . .
Br2 Bi1 Br4 174.14(3) 8_575 .
Br2 Bi1 Br4 90.74(6) . .
Br3 Bi1 Br4 92.12(5) . .
Br1 Bi1 Br4 91.51(6) . .
Br2 Bi1 Br4 90.75(6) 8_575 4_646
Br2 Bi1 Br4 174.14(3) . 4_646
Br3 Bi1 Br4 92.12(5) . 4_646
Br1 Bi1 Br4 91.51(6) . 4_646
Br4 Bi1 Br4 83.57(6) . 4_646
Bi1 Br4 Bi1 180.0 5_676 .
C4 N2 C3 118(2) . 8_575
C4 N2 C3 118(2) . .
C3 N2 C3 41(3) 8_575 .
N1 C1 C2 111(2) . 8_575
N1 C1 C2 111(2) . .
C2 C1 C2 48(3) 8_575 .
C3 C2 C2 85(3) 8_575 8_575
C3 C2 C3 43(4) 8_575 .
C2 C2 C3 41.7(11) 8_575 .
C3 C2 C1 151(5) 8_575 .
C2 C2 C1 66.2(13) 8_575 .
C3 C2 C1 107.9(19) . .
C2 C3 C3 95(3) 8_575 8_575
C2 C3 N2 164(5) 8_575 .
C3 C3 N2 69.5(13) 8_575 .
C2 C3 C2 54(4) 8_575 .
C3 C3 C2 41.7(11) 8_575 .
N2 C3 C2 111(2) . .

loop_
_geom_bond_atom_site_label_1
_geom_bond_atom_site_label_2
_geom_bond_distance
_geom_bond_site_symmetry_2
Bi1 Br2 2.7497(18) 8_575
Bi1 Br2 2.7497(18) .
Bi1 Br3 2.819(3) .
Bi1 Br1 2.860(2) .
Bi1 Br4 2.9752(14) .
Bi1 Br4 2.9752(14) 4_646
Br4 Bi1 2.9751(14) 5_676
C4 N2 1.477(10) .
N2 C3 1.482(10) 8_575
N2 C3 1.482(10) .
N1 C1 1.477(10) .
C1 C2 1.526(10) 8_575
C1 C2 1.526(10) .
C2 C3 1.02(2) 8_575
C2 C2 1.23(6) 8_575
C2 C3 1.520(10) .
C3 C2 1.02(2) 8_575
C3 C3 1.04(7) 8_575
